data_4028945
loop_
_publ_author_name
'Bentabed-Ababsa, Ghenia'
'Derdour, Aicha'
'Roisnel, Thierry'
'S\'aez, Jose A.'
'P\'erez, Patricia'
'Chamorro, Eduardo'
'Domingo, Luis R.'
'Mongin, Florence'

_publ_section_title
;
 A Combined Experimental and Theoretical Study of the Polar [3 + 2]
 Cycloaddition of Electrophilically Activated Carbonyl Ylides with
 Aldehydes and Imines
;
_journal_issue 5
_journal_name_full 'The Journal of Organic Chemistry'
_journal_page_first 2120
_journal_page_last 2133
_journal_paper_doi 10.1021/jo8027104
_journal_volume 74
_journal_year 2009
_chemical_compound_source 'synthesis as described'
_chemical_formula_moiety 'C21 H18 N4 O5'
_chemical_formula_sum 'C21 H18 N4 O5'
_chemical_formula_weight 406.39
_chemical_name_systematic
;
 ?
;
_space_group_IT_number 61
_symmetry_cell_setting orthorhombic
_symmetry_Int_Tables_number 61
_symmetry_space_group_name_Hall '-P 2ac 2ab'
_symmetry_space_group_name_H-M 'P b c a'
_atom_sites_solution_hydrogens geom
_atom_sites_solution_primary direct
_atom_sites_solution_secondary difmap
_cell_angle_alpha 90
_cell_angle_beta 90
_cell_angle_gamma 90
_cell_formula_units_Z 8
_cell_length_a 7.0163(10)
_cell_length_b 13.875(2)
_cell_length_c 39.050(5)
_cell_measurement_reflns_used 5859
_cell_measurement_temperature 100(2)
_cell_measurement_theta_max 27.4
_cell_measurement_theta_min 2.94
_cell_measurement_wavelength 0.71073
_cell_volume 3801.6(9)
_computing_cell_refinement 'Bruker SMART, 2006'
_computing_data_collection 'Bruker SMART, 2006'
_computing_data_reduction 'Bruker SAINT, 2006'
_computing_molecular_graphics 'Ortep-3 for Windows (Farrugia, 1997)'
_computing_publication_material 'WinGX publication routines (Farrugia, 1999)'
_computing_structure_refinement 'SHELXL-97 (Sheldrick, 1997)'
_computing_structure_solution 'SIR97 (Altomare et al., 1999)'
_diffrn_ambient_temperature 100(2)
_diffrn_detector 'CCD plate'
_diffrn_measured_fraction_theta_full 0.999
_diffrn_measured_fraction_theta_max 0.999
_diffrn_measurement_device_type 'APEXII, Bruker-AXS'
_diffrn_measurement_method 'CCD rotation images, thin slices'
_diffrn_radiation_monochromator graphite
_diffrn_radiation_probe x-ray
_diffrn_radiation_type MoK\a
_diffrn_radiation_wavelength 0.71073
_diffrn_reflns_av_R_equivalents 0.0416
_diffrn_reflns_av_unetI/netI 0.0249
_diffrn_reflns_limit_h_max 9
_diffrn_reflns_limit_h_min -9
_diffrn_reflns_limit_k_max 18
_diffrn_reflns_limit_k_min -14
_diffrn_reflns_limit_l_max 49
_diffrn_reflns_limit_l_min -50
_diffrn_reflns_number 33556
_diffrn_reflns_theta_full 27.47
_diffrn_reflns_theta_max 27.47
_diffrn_reflns_theta_min 2.94
_exptl_absorpt_coefficient_mu 0.104
_exptl_absorpt_correction_T_max 0.982
_exptl_absorpt_correction_T_min 0.954
_exptl_absorpt_correction_type multi-scan
_exptl_absorpt_process_details
;
  [Sheldrick, G.M. (2002). SADABS Bruker AXS Inc., Madison, Wisconsin, USA]
;
_exptl_crystal_colour colourless
_exptl_crystal_density_diffrn 1.42
_exptl_crystal_density_method 'not measured'
_exptl_crystal_description prism
_exptl_crystal_F_000 1696
_exptl_crystal_size_max 0.35
_exptl_crystal_size_mid 0.22
_exptl_crystal_size_min 0.17
_refine_diff_density_max 0.4
_refine_diff_density_min -0.474
_refine_diff_density_rms 0.048
_refine_ls_extinction_method none
_refine_ls_goodness_of_fit_ref 1.035
_refine_ls_hydrogen_treatment constr
_refine_ls_matrix_type full
_refine_ls_number_parameters 271
_refine_ls_number_reflns 4341
_refine_ls_number_restraints 0
_refine_ls_restrained_S_all 1.035
_refine_ls_R_factor_all 0.0558
_refine_ls_R_factor_gt 0.0455
_refine_ls_shift/su_max 0.001
_refine_ls_shift/su_mean 0
_refine_ls_structure_factor_coef Fsqd
_refine_ls_weighting_details 'calc w=1/[\s^2^(Fo^2^)+(0.0525P)^2^+2.5725P] where P=(Fo^2^+2Fc^2^)/3'
_refine_ls_weighting_scheme calc
_refine_ls_wR_factor_gt 0.1123
_refine_ls_wR_factor_ref 0.119
_reflns_number_gt 3640
_reflns_number_total 4341
_reflns_threshold_expression >2sigma(I)
_cod_data_source_file jo8027104sup1.cif
_cod_data_source_block 33a
_cod_database_code 4028945

loop_
_symmetry_equiv_pos_as_xyz
'x, y, z'
'-x+1/2, -y, z+1/2'
'x+1/2, -y+1/2, -z'
'-x, y+1/2, -z+1/2'
'-x, -y, -z'
'x-1/2, y, -z-1/2'
'-x-1/2, y-1/2, z'
'x, -y-1/2, z-1/2'

loop_
_atom_site_label
_atom_site_type_symbol
_atom_site_fract_x
_atom_site_fract_y
_atom_site_fract_z
_atom_site_U_iso_or_equiv
_atom_site_adp_type
_atom_site_occupancy
_atom_site_calc_flag
_atom_site_refinement_flags
O3 O 0.24565(18) 0.29824(8) 0.01553(3) 0.0276(3) Uani 1 d .
N1 N 0.42437(18) 0.44830(9) 0.13386(3) 0.0203(3) Uani 1 d .
O1 O 0.73715(15) 0.48463(8) 0.14489(3) 0.0235(2) Uani 1 d .
O2 O 0.18558(16) 0.42418(8) -0.02222(3) 0.0245(3) Uani 1 d .
C19 C 0.2525(2) 0.46002(11) 0.00827(4) 0.0194(3) Uani 1 d .
C4 C 0.5846(2) 0.37602(11) 0.18413(4) 0.0201(3) Uani 1 d .
N4 N 0.8396(2) 0.36510(11) 0.07220(4) 0.0312(3) Uani 1 d .
C16 C 0.2794(2) 0.55428(11) 0.01741(4) 0.0215(3) Uani 1 d .
H16 H 0.2517 0.6057 0.0021 0.026 Uiso 1 calc R
C18 C 0.2904(2) 0.38513(10) 0.03075(4) 0.0194(3) Uani 1 d .
C20 C 0.8061(2) 0.59567(12) 0.10135(4) 0.0229(3) Uani 1 d .
C3 C 0.7007(2) 0.50584(11) 0.10987(4) 0.0211(3) Uani 1 d .
C17 C 0.3501(2) 0.57130(11) 0.05052(4) 0.0209(3) Uani 1 d .
H17 H 0.3684 0.6358 0.058 0.025 Uiso 1 calc R
C14 C 0.3626(2) 0.39946(11) 0.06292(4) 0.0214(3) Uani 1 d .
H14 H 0.3901 0.3472 0.0778 0.026 Uiso 1 calc R
C9 C 0.6326(2) 0.28842(11) 0.16886(4) 0.0241(3) Uani 1 d .
H9 H 0.6543 0.2856 0.1449 0.029 Uiso 1 calc R
N3 N 0.8920(2) 0.66419(10) 0.09657(3) 0.0302(3) Uani 1 d .
C13 C 0.3940(2) 0.49598(11) 0.07270(4) 0.0201(3) Uani 1 d .
C5 C 0.5558(2) 0.38122(12) 0.21932(4) 0.0240(3) Uani 1 d .
H5 H 0.5243 0.4411 0.2297 0.029 Uiso 1 calc R
C6 C 0.5730(2) 0.29891(13) 0.23937(4) 0.0269(3) Uani 1 d .
H6 H 0.5541 0.3015 0.2634 0.032 Uiso 1 calc R
C2 C 0.4799(2) 0.51733(11) 0.10738(4) 0.0204(3) Uani 1 d .
H2 H 0.443 0.5838 0.1147 0.024 Uiso 1 calc R
C7 C 0.6184(2) 0.21312(12) 0.22329(4) 0.0264(3) Uani 1 d .
N2 N 0.6339(2) 0.12518(12) 0.24412(4) 0.0407(4) Uani 1 d .
C1 C 0.5574(2) 0.46385(11) 0.16192(4) 0.0211(3) Uani 1 d .
H1 H 0.5163 0.5201 0.1761 0.025 Uiso 1 calc R
C15 C 0.1891(3) 0.32127(11) -0.01873(4) 0.0272(3) Uani 1 d .
H15A H 0.0612 0.2943 -0.0235 0.033 Uiso 1 calc R
H15B H 0.2805 0.2931 -0.0353 0.033 Uiso 1 calc R
C10 C 0.2216(2) 0.45921(12) 0.14407(4) 0.0258(3) Uani 1 d .
H10A H 0.1433 0.4674 0.1232 0.031 Uiso 1 calc R
H10B H 0.2083 0.5185 0.158 0.031 Uiso 1 calc R
C8 C 0.6487(2) 0.20590(12) 0.18830(4) 0.0280(4) Uani 1 d .
H8 H 0.6796 0.1458 0.178 0.034 Uiso 1 calc R
C21 C 0.7760(2) 0.42621(11) 0.08802(4) 0.0230(3) Uani 1 d .
C11 C 0.1442(2) 0.37436(13) 0.16450(4) 0.0317(4) Uani 1 d .
H11A H 0.2223 0.3665 0.1854 0.038 Uiso 1 calc R
H11B H 0.0124 0.3895 0.1718 0.038 Uiso 1 calc R
O5 O 0.6576(3) 0.04777(12) 0.22925(5) 0.0699(6) Uani 1 d .
O4 O 0.6174(3) 0.13241(12) 0.27493(4) 0.0721(6) Uani 1 d .
C12 C 0.1424(3) 0.27931(13) 0.14512(5) 0.0362(4) Uani 1 d .
H12A H 0.091 0.2285 0.1599 0.054 Uiso 1 calc R
H12B H 0.2727 0.2626 0.1383 0.054 Uiso 1 calc R
H12C H 0.0625 0.2856 0.1247 0.054 Uiso 1 calc R

loop_
_atom_site_aniso_label
_atom_site_aniso_U_11
_atom_site_aniso_U_22
_atom_site_aniso_U_33
_atom_site_aniso_U_23
_atom_site_aniso_U_13
_atom_site_aniso_U_12
O3 0.0423(7) 0.0167(6) 0.0237(5) -0.0006(4) -0.0072(5) -0.0034(5)
N1 0.0214(6) 0.0191(6) 0.0205(6) 0.0015(5) -0.0035(5) 0.0010(5)
O1 0.0232(5) 0.0261(6) 0.0214(5) 0.0042(4) -0.0038(4) -0.0047(4)
O2 0.0305(6) 0.0196(6) 0.0235(5) -0.0002(4) -0.0076(4) -0.0007(4)
C19 0.0170(6) 0.0217(7) 0.0194(7) 0.0009(6) -0.0011(5) 0.0004(6)
C4 0.0197(7) 0.0199(7) 0.0208(7) 0.0009(6) -0.0003(5) -0.0003(6)
N4 0.0289(7) 0.0283(8) 0.0365(8) -0.0054(6) -0.0006(6) 0.0008(6)
C16 0.0230(7) 0.0173(7) 0.0241(7) 0.0037(6) -0.0018(6) 0.0022(6)
C18 0.0200(7) 0.0137(7) 0.0246(7) -0.0005(6) 0.0018(5) -0.0003(5)
C20 0.0281(7) 0.0232(8) 0.0175(7) 0.0004(6) -0.0028(5) -0.0002(7)
C3 0.0234(7) 0.0175(7) 0.0225(7) 0.0004(6) -0.0037(6) -0.0005(6)
C17 0.0217(7) 0.0160(7) 0.0250(7) -0.0004(6) -0.0004(6) 0.0010(6)
C14 0.0259(7) 0.0157(7) 0.0225(7) 0.0034(6) -0.0016(6) 0.0012(6)
C9 0.0275(7) 0.0233(8) 0.0215(7) 0.0018(6) 0.0052(6) 0.0038(6)
N3 0.0402(8) 0.0266(7) 0.0237(7) 0.0003(6) -0.0021(6) -0.0087(6)
C13 0.0209(7) 0.0184(7) 0.0211(7) -0.0010(6) -0.0012(5) 0.0012(6)
C5 0.0255(7) 0.0260(8) 0.0205(7) -0.0025(6) -0.0006(6) -0.0039(6)
C6 0.0246(7) 0.0368(9) 0.0192(7) 0.0043(7) -0.0026(6) -0.0068(7)
C2 0.0226(7) 0.0162(7) 0.0223(7) -0.0001(6) -0.0014(6) 0.0017(6)
C7 0.0199(7) 0.0279(9) 0.0316(8) 0.0138(7) 0.0006(6) 0.0010(6)
N2 0.0343(8) 0.0423(10) 0.0454(10) 0.0233(8) 0.0075(7) 0.0054(7)
C1 0.0223(7) 0.0193(7) 0.0216(7) -0.0018(6) -0.0004(5) 0.0004(6)
C15 0.0368(9) 0.0192(8) 0.0254(8) 0.0009(6) -0.0056(6) -0.0034(7)
C10 0.0207(7) 0.0272(9) 0.0295(8) 0.0004(7) -0.0013(6) 0.0045(6)
C8 0.0274(8) 0.0216(8) 0.0350(9) 0.0044(7) 0.0091(7) 0.0063(6)
C21 0.0209(7) 0.0214(8) 0.0269(8) 0.0028(6) -0.0041(6) -0.0024(6)
C11 0.0197(7) 0.0425(10) 0.0327(9) 0.0120(8) -0.0003(6) 0.0002(7)
O5 0.0956(14) 0.0399(9) 0.0744(11) 0.0300(8) 0.0471(10) 0.0361(9)
O4 0.1249(17) 0.0550(11) 0.0366(8) 0.0241(7) -0.0124(9) -0.0181(11)
C12 0.0294(8) 0.0332(10) 0.0461(10) 0.0113(8) -0.0056(7) -0.0034(7)

loop_
_atom_type_symbol
_atom_type_description
_atom_type_scat_dispersion_real
_atom_type_scat_dispersion_imag
_atom_type_scat_source
C C 0.0033 0.0016 'International Tables Vol C Tables 4.2.6.8 and 6.1.1.4'
H H 0 0 'International Tables Vol C Tables 4.2.6.8 and 6.1.1.4'
N N 0.0061 0.0033 'International Tables Vol C Tables 4.2.6.8 and 6.1.1.4'
O O 0.0106 0.006 'International Tables Vol C Tables 4.2.6.8 and 6.1.1.4'

loop_
_geom_angle_atom_site_label_1
_geom_angle_atom_site_label_2
_geom_angle_atom_site_label_3
_geom_angle
C18 O3 C15 105.69(11)
C1 N1 C2 105.33(11)
C1 N1 C10 113.38(12)
C2 N1 C10 112.24(12)
C3 O1 C1 108.94(11)
C19 O2 C15 105.79(11)
C16 C19 O2 128.27(14)
C16 C19 C18 121.64(14)
O2 C19 C18 110.09(13)
C5 C4 C9 120.19(14)
C5 C4 C1 120.52(13)
C9 C4 C1 119.25(13)
C19 C16 C17 116.70(14)
C19 C16 H16 121.6
C17 C16 H16 121.6
C14 C18 O3 127.31(13)
C14 C18 C19 122.92(14)
O3 C18 C19 109.77(13)
N3 C20 C3 176.13(16)
O1 C3 C20 107.39(12)
O1 C3 C21 109.44(12)
C20 C3 C21 108.44(13)
O1 C3 C2 105.06(12)
C20 C3 C2 113.24(12)
C21 C3 C2 113.04(12)
C13 C17 C16 121.64(14)
C13 C17 H17 119.2
C16 C17 H17 119.2
C18 C14 C13 116.37(13)
C18 C14 H14 121.8
C13 C14 H14 121.8
C8 C9 C4 120.52(14)
C8 C9 H9 119.7
C4 C9 H9 119.7
C17 C13 C14 120.68(13)
C17 C13 C2 119.91(13)
C14 C13 C2 119.41(13)
C6 C5 C4 120.09(15)
C6 C5 H5 120
C4 C5 H5 120
C7 C6 C5 118.11(14)
C7 C6 H6 120.9
C5 C6 H6 120.9
N1 C2 C13 113.51(12)
N1 C2 C3 98.84(11)
C13 C2 C3 115.58(12)
N1 C2 H2 109.5
C13 C2 H2 109.5
C3 C2 H2 109.5
C6 C7 C8 123.03(15)
C6 C7 N2 118.68(15)
C8 C7 N2 118.29(16)
O4 N2 O5 123.54(17)
O4 N2 C7 118.24(17)
O5 N2 C7 118.18(16)
O1 C1 N1 103.95(11)
O1 C1 C4 108.25(12)
N1 C1 C4 113.25(12)
O1 C1 H1 110.4
N1 C1 H1 110.4
C4 C1 H1 110.4
O3 C15 O2 108.41(12)
O3 C15 H15A 110
O2 C15 H15A 110
O3 C15 H15B 110
O2 C15 H15B 110
H15A C15 H15B 108.4
N1 C10 C11 113.82(13)
N1 C10 H10A 108.8
C11 C10 H10A 108.8
N1 C10 H10B 108.8
C11 C10 H10B 108.8
H10A C10 H10B 107.7
C9 C8 C7 118.05(15)
C9 C8 H8 121
C7 C8 H8 121
N4 C21 C3 177.23(16)
C12 C11 C10 114.37(15)
C12 C11 H11A 108.7
C10 C11 H11A 108.7
C12 C11 H11B 108.7
C10 C11 H11B 108.7
H11A C11 H11B 107.6
C11 C12 H12A 109.5
C11 C12 H12B 109.5
H12A C12 H12B 109.5
C11 C12 H12C 109.5
H12A C12 H12C 109.5
H12B C12 H12C 109.5

loop_
_geom_bond_atom_site_label_1
_geom_bond_atom_site_label_2
_geom_bond_distance
O3 C18 1.3804(18)
O3 C15 1.4314(19)
N1 C1 1.4554(18)
N1 C2 1.4624(19)
N1 C10 1.4851(19)
O1 C3 1.4220(18)
O1 C1 1.4549(18)
O2 C19 1.3729(17)
O2 C15 1.4347(19)
C19 C16 1.369(2)
C19 C18 1.386(2)
C4 C5 1.391(2)
C4 C9 1.395(2)
C4 C1 1.508(2)
N4 C21 1.140(2)
C16 C17 1.405(2)
C16 H16 0.95
C18 C14 1.369(2)
C20 N3 1.141(2)
C20 C3 1.487(2)
C3 C21 1.493(2)
C3 C2 1.560(2)
C17 C13 1.392(2)
C17 H17 0.95
C14 C13 1.410(2)
C14 H14 0.95
C9 C8 1.378(2)
C9 H9 0.95
C13 C2 1.512(2)
C5 C6 1.390(2)
C5 H5 0.95
C6 C7 1.383(2)
C6 H6 0.95
C2 H2 1
C7 C8 1.386(2)
C7 N2 1.470(2)
N2 O4 1.213(2)
N2 O5 1.233(2)
C1 H1 1
C15 H15A 0.99
C15 H15B 0.99
C10 C11 1.522(2)
C10 H10A 0.99
C10 H10B 0.99
C8 H8 0.95
C11 C12 1.521(3)
C11 H11A 0.99
C11 H11B 0.99
C12 H12A 0.98
C12 H12B 0.98
C12 H12C 0.98

loop_
_geom_torsion_atom_site_label_1
_geom_torsion_atom_site_label_2
_geom_torsion_atom_site_label_3
_geom_torsion_atom_site_label_4
_geom_torsion
C15 O2 C19 C16 178.73(15)
C15 O2 C19 C18 -2.19(16)
O2 C19 C16 C17 179.94(14)
C18 C19 C16 C17 0.9(2)
C15 O3 C18 C14 -175.83(15)
C15 O3 C18 C19 3.78(16)
C16 C19 C18 C14 -2.2(2)
O2 C19 C18 C14 178.60(13)
C16 C19 C18 O3 178.13(13)
O2 C19 C18 O3 -1.02(17)
C1 O1 C3 C20 131.90(12)
C1 O1 C3 C21 -110.58(13)
C1 O1 C3 C2 11.07(15)
C19 C16 C17 C13 1.2(2)
O3 C18 C14 C13 -179.19(14)
C19 C18 C14 C13 1.3(2)
C5 C4 C9 C8 1.1(2)
C1 C4 C9 C8 -176.61(14)
C16 C17 C13 C14 -2.1(2)
C16 C17 C13 C2 176.64(14)
C18 C14 C13 C17 0.9(2)
C18 C14 C13 C2 -177.90(13)
C9 C4 C5 C6 -0.6(2)
C1 C4 C5 C6 177.14(14)
C4 C5 C6 C7 -0.2(2)
C1 N1 C2 C13 164.89(12)
C10 N1 C2 C13 -71.29(16)
C1 N1 C2 C3 41.93(14)
C10 N1 C2 C3 165.75(12)
C17 C13 C2 N1 147.97(13)
C14 C13 C2 N1 -33.25(19)
C17 C13 C2 C3 -98.83(16)
C14 C13 C2 C3 79.95(17)
O1 C3 C2 N1 -32.19(14)
C20 C3 C2 N1 -149.09(12)
C21 C3 C2 N1 87.08(14)
O1 C3 C2 C13 -153.66(12)
C20 C3 C2 C13 89.44(16)
C21 C3 C2 C13 -34.38(18)
C5 C6 C7 C8 0.5(2)
C5 C6 C7 N2 -178.97(14)
C6 C7 N2 O4 -4.3(3)
C8 C7 N2 O4 176.18(19)
C6 C7 N2 O5 173.68(17)
C8 C7 N2 O5 -5.8(2)
C3 O1 C1 N1 14.91(15)
C3 O1 C1 C4 135.58(12)
C2 N1 C1 O1 -36.95(14)
C10 N1 C1 O1 -160.05(12)
C2 N1 C1 C4 -154.20(12)
C10 N1 C1 C4 82.70(15)
C5 C4 C1 O1 119.96(14)
C9 C4 C1 O1 -62.33(17)
C5 C4 C1 N1 -125.34(15)
C9 C4 C1 N1 52.37(18)
C18 O3 C15 O2 -5.09(17)
C19 O2 C15 O3 4.50(16)
C1 N1 C10 C11 -75.43(17)
C2 N1 C10 C11 165.36(13)
C4 C9 C8 C7 -0.9(2)
C6 C7 C8 C9 0.1(2)
N2 C7 C8 C9 179.51(15)
N1 C10 C11 C12 -62.79(18)
